data_7155800
loop_
_publ_author_name
'Das, Asish R.'
'Mukherjee, Prasun'

_publ_section_title
;
 One-flask synthesis of pyrazolone thioethers involving catalyzed and
 uncatalyzed thioetherification pathways of pyrazolones
;
_journal_name_full 'Org. Biomol. Chem.'
_journal_paper_doi 10.1039/C7OB01754E
_journal_year 2017
_chemical_formula_sum 'C14 H11 Cl N4 O S'
_chemical_formula_weight 320.79
_chemical_name_systematic
; 
 ? 
;
_space_group_IT_number 14
_symmetry_cell_setting monoclinic
_symmetry_space_group_name_Hall '-P 2ybc'
_symmetry_space_group_name_H-M 'P 1 21/c 1'
_atom_sites_solution_hydrogens geom
_atom_sites_solution_primary direct
_atom_sites_solution_secondary difmap
_audit_creation_method SHELXL-97
_audit_update_record
;
2017-06-21 deposited with the CCDC.
2017-08-08 downloaded from the CCDC.
;
_cell_angle_alpha 90.00
_cell_angle_beta 98.414(16)
_cell_angle_gamma 90.00
_cell_formula_units_Z 4
_cell_length_a 9.676(5)
_cell_length_b 12.483(6)
_cell_length_c 11.857(6)
_cell_measurement_reflns_used 2067
_cell_measurement_temperature 296(2)
_cell_measurement_theta_max 21.10
_cell_measurement_theta_min 2.38
_cell_volume 1416.7(12)
_computing_cell_refinement 'Bruker SAINT'
_computing_data_collection 'Bruker APEX2'
_computing_data_reduction 'Bruker SAINT'
_computing_molecular_graphics 'Bruker SHELXTL'
_computing_publication_material 'Bruker SHELXTL'
_computing_structure_refinement 'SHELXL-97 (Sheldrick, 2008)'
_computing_structure_solution 'SHELXS-97 (Sheldrick, 2008)'
_diffrn_ambient_temperature 296(2)
_diffrn_measured_fraction_theta_full 0.990
_diffrn_measured_fraction_theta_max 0.990
_diffrn_measurement_device_type 'Bruker APEX-II CCD'
_diffrn_measurement_method '\f and \w scans'
_diffrn_radiation_monochromator graphite
_diffrn_radiation_source 'fine-focus sealed tube'
_diffrn_radiation_type MoK\a
_diffrn_radiation_wavelength 0.71073
_diffrn_reflns_av_R_equivalents 0.0638
_diffrn_reflns_av_sigmaI/netI 0.0466
_diffrn_reflns_limit_h_max 11
_diffrn_reflns_limit_h_min -10
_diffrn_reflns_limit_k_max 15
_diffrn_reflns_limit_k_min -15
_diffrn_reflns_limit_l_max 14
_diffrn_reflns_limit_l_min -13
_diffrn_reflns_number 16684
_diffrn_reflns_theta_full 25.92
_diffrn_reflns_theta_max 25.92
_diffrn_reflns_theta_min 2.13
_exptl_absorpt_coefficient_mu 0.421
_exptl_crystal_density_diffrn 1.504
_exptl_crystal_density_method 'not measured'
_exptl_crystal_description needle
_exptl_crystal_F_000 664
_refine_diff_density_max 0.301
_refine_diff_density_min -0.286
_refine_diff_density_rms 0.097
_refine_ls_extinction_method none
_refine_ls_goodness_of_fit_ref 0.970
_refine_ls_hydrogen_treatment mixed
_refine_ls_matrix_type full
_refine_ls_number_parameters 191
_refine_ls_number_reflns 2740
_refine_ls_number_restraints 0
_refine_ls_restrained_S_all 0.970
_refine_ls_R_factor_all 0.0818
_refine_ls_R_factor_gt 0.0442
_refine_ls_shift/su_max 0.000
_refine_ls_shift/su_mean 0.000
_refine_ls_structure_factor_coef Fsqd
_refine_ls_weighting_details 'calc w=1/[\s^2^(Fo^2^)+(0.0810P)^2^+0.0308P] where P=(Fo^2^+2Fc^2^)/3'
_refine_ls_weighting_scheme calc
_refine_ls_wR_factor_gt 0.1182
_refine_ls_wR_factor_ref 0.1393
_reflns_number_gt 1750
_reflns_number_total 2740
_reflns_threshold_expression >2sigma(I)
_cod_data_source_file c7ob01754e3.cif
_cod_data_source_block ardpm_psp_0m
_cod_depositor_comments
;
The following automatic conversions were performed:

'_symmetry_cell_setting' value 'Monoclinic' changed to 'monoclinic'
according to
/home/data/users/saulius/crontab/automatic-downloads/rss-feeds/RSC/lib/dictionaries/cif_core.dic
dictionary named 'cif_core.dic' version 2.4.2 from 2011-04-26.

Automatic conversion script
Id: cif_fix_values 4973 2017-02-22 13:04:09Z antanas 
;
_cod_original_sg_symbol_H-M ' P 21/c'
_cod_database_code 7155800

loop_
_symmetry_equiv_pos_as_xyz
'x, y, z'
'-x, y+1/2, -z+1/2'
'-x, -y, -z'
'x, -y-1/2, z-1/2'

loop_
_atom_site_label
_atom_site_type_symbol
_atom_site_fract_x
_atom_site_fract_y
_atom_site_fract_z
_atom_site_U_iso_or_equiv
_atom_site_adp_type
_atom_site_occupancy
_atom_site_symmetry_multiplicity
_atom_site_calc_flag
_atom_site_refinement_flags
Cl1 Cl 0.59677(10) 0.61305(6) 0.15370(7) 0.0689(3) Uani 1 1 d .
S1 S 0.82963(8) 0.47179(6) 0.07644(6) 0.0499(3) Uani 1 1 d .
O1 O 1.0591(2) 0.28594(16) 0.18569(15) 0.0541(6) Uani 1 1 d .
N1 N 0.4519(3) 0.4392(2) 0.1680(2) 0.0559(7) Uani 1 1 d .
N4 N 1.0602(2) 0.23203(18) -0.00118(17) 0.0430(6) Uani 1 1 d .
N3 N 0.9946(2) 0.26354(18) -0.10706(17) 0.0429(6) Uani 1 1 d .
H1 H 1.0072 0.2354 -0.1710 0.051 Uiso 1 1 calc R
N2 N 0.6540(3) 0.30660(19) 0.0985(2) 0.0531(6) Uani 1 1 d .
C4 C 0.4320(3) 0.3335(3) 0.1572(3) 0.0619(9) Uani 1 1 d .
H6 H 0.3490 0.3035 0.1730 0.074 Uiso 1 1 calc R
C1 C 0.5703(3) 0.4755(2) 0.1425(2) 0.0461(7) Uani 1 1 d .
C2 C 0.6742(3) 0.4115(2) 0.1065(2) 0.0421(7) Uani 1 1 d .
C6 C 0.9159(3) 0.3668(2) 0.0200(2) 0.0412(7) Uani 1 1 d .
C5 C 1.0131(3) 0.2960(2) 0.0819(2) 0.0417(7) Uani 1 1 d .
C9 C 1.1432(3) 0.1380(2) 0.0104(2) 0.0398(6) Uani 1 1 d .
C10 C 1.2348(3) 0.1176(2) -0.0657(2) 0.0491(7) Uani 1 1 d .
H7 H 1.2456 0.1668 -0.1227 0.059 Uiso 1 1 calc R
C11 C 1.3107(4) 0.0231(3) -0.0566(3) 0.0617(9) Uani 1 1 d .
H8 H 1.3725 0.0087 -0.1078 0.074 Uiso 1 1 calc R
C12 C 1.2953(4) -0.0493(3) 0.0278(3) 0.0676(10) Uani 1 1 d .
H9 H 1.3467 -0.1125 0.0338 0.081 Uiso 1 1 calc R
C13 C 1.2038(4) -0.0282(2) 0.1032(3) 0.0596(9) Uani 1 1 d .
H10 H 1.1934 -0.0779 0.1598 0.072 Uiso 1 1 calc R
C14 C 1.1271(3) 0.0654(2) 0.0965(2) 0.0513(8) Uani 1 1 d .
H11 H 1.0660 0.0796 0.1484 0.062 Uiso 1 1 calc R
C7 C 0.9083(3) 0.3447(2) -0.0946(2) 0.0404(6) Uani 1 1 d .
C8 C 0.8272(3) 0.3976(3) -0.1964(2) 0.0567(8) Uani 1 1 d .
H3 H 0.8636 0.4683 -0.2049 0.085 Uiso 1 1 calc R
H4 H 0.7307 0.4024 -0.1865 0.085 Uiso 1 1 calc R
H2 H 0.8353 0.3562 -0.2634 0.085 Uiso 1 1 calc R
C3 C 0.5318(3) 0.2696(3) 0.1234(3) 0.0595(8) Uani 1 1 d .
H5 H 0.5146 0.1964 0.1171 0.071 Uiso 1 1 calc R

loop_
_atom_site_aniso_label
_atom_site_aniso_U_11
_atom_site_aniso_U_22
_atom_site_aniso_U_33
_atom_site_aniso_U_23
_atom_site_aniso_U_13
_atom_site_aniso_U_12
Cl1 0.0837(7) 0.0494(5) 0.0770(6) -0.0104(4) 0.0235(5) 0.0129(4)
S1 0.0521(5) 0.0482(4) 0.0541(5) -0.0104(3) 0.0237(4) -0.0039(3)
O1 0.0668(14) 0.0719(14) 0.0247(10) 0.0008(9) 0.0106(9) 0.0000(11)
N1 0.0471(16) 0.0719(18) 0.0517(16) 0.0029(13) 0.0174(12) 0.0128(14)
N4 0.0516(15) 0.0540(14) 0.0239(12) 0.0017(10) 0.0070(10) 0.0103(11)
N3 0.0488(15) 0.0545(14) 0.0256(12) -0.0019(10) 0.0066(10) 0.0094(11)
N2 0.0544(16) 0.0468(14) 0.0624(16) 0.0001(12) 0.0225(13) 0.0041(12)
C4 0.054(2) 0.069(2) 0.068(2) 0.0089(17) 0.0249(17) 0.0010(17)
C1 0.0534(19) 0.0495(17) 0.0367(16) -0.0014(12) 0.0112(14) 0.0108(14)
C2 0.0455(17) 0.0461(16) 0.0360(15) -0.0003(12) 0.0108(13) 0.0074(13)
C6 0.0419(17) 0.0483(16) 0.0367(15) -0.0041(12) 0.0163(13) -0.0001(13)
C5 0.0464(17) 0.0535(17) 0.0282(14) -0.0008(12) 0.0156(12) -0.0043(13)
C9 0.0421(17) 0.0459(15) 0.0308(14) -0.0010(11) 0.0028(12) 0.0001(12)
C10 0.0491(19) 0.0564(18) 0.0434(17) -0.0003(13) 0.0126(14) 0.0029(14)
C11 0.063(2) 0.073(2) 0.0499(19) -0.0137(17) 0.0100(16) 0.0168(18)
C12 0.078(3) 0.058(2) 0.061(2) -0.0021(17) -0.010(2) 0.0215(18)
C13 0.078(2) 0.0528(19) 0.0442(18) 0.0070(14) -0.0052(17) 0.0003(17)
C14 0.057(2) 0.0599(18) 0.0378(16) 0.0049(14) 0.0101(14) 0.0030(16)
C7 0.0339(15) 0.0511(16) 0.0373(15) -0.0009(12) 0.0089(12) 0.0035(13)
C8 0.054(2) 0.071(2) 0.0438(17) 0.0003(15) 0.0034(15) 0.0191(16)
C3 0.063(2) 0.0527(18) 0.068(2) 0.0039(16) 0.0264(17) -0.0025(16)

loop_
_atom_type_symbol
_atom_type_description
_atom_type_scat_dispersion_real
_atom_type_scat_dispersion_imag
_atom_type_scat_source
C C 0.0033 0.0016 'International Tables Vol C Tables 4.2.6.8 and 6.1.1.4'
H H 0.0000 0.0000 'International Tables Vol C Tables 4.2.6.8 and 6.1.1.4'
N N 0.0061 0.0033 'International Tables Vol C Tables 4.2.6.8 and 6.1.1.4'
O O 0.0106 0.0060 'International Tables Vol C Tables 4.2.6.8 and 6.1.1.4'
S S 0.1246 0.1234 'International Tables Vol C Tables 4.2.6.8 and 6.1.1.4'
Cl Cl 0.1484 0.1585 'International Tables Vol C Tables 4.2.6.8 and 6.1.1.4'

loop_
_geom_angle_atom_site_label_1
_geom_angle_atom_site_label_2
_geom_angle_atom_site_label_3
_geom_angle
C6 S1 C2 103.18(13)
C1 N1 C4 116.0(3)
N3 N4 C5 109.0(2)
N3 N4 C9 120.2(2)
C5 N4 C9 130.1(2)
C7 N3 N4 109.2(2)
C7 N3 H1 125.4
N4 N3 H1 125.4
C2 N2 C3 116.7(3)
N1 C4 C3 120.7(3)
N1 C4 H6 119.7
C3 C4 H6 119.7
N1 C1 C2 124.5(3)
N1 C1 Cl1 116.7(2)
C2 C1 Cl1 118.9(2)
N2 C2 C1 118.8(3)
N2 C2 S1 121.9(2)
C1 C2 S1 119.3(2)
C7 C6 C5 108.8(2)
C7 C6 S1 124.8(2)
C5 C6 S1 126.2(2)
O1 C5 N4 122.0(2)
O1 C5 C6 133.4(2)
N4 C5 C6 104.6(2)
C10 C9 C14 120.8(3)
C10 C9 N4 119.9(2)
C14 C9 N4 119.2(3)
C9 C10 C11 119.4(3)
C9 C10 H7 120.3
C11 C10 H7 120.3
C12 C11 C10 120.3(3)
C12 C11 H8 119.8
C10 C11 H8 119.8
C13 C12 C11 119.9(3)
C13 C12 H9 120.1
C11 C12 H9 120.1
C12 C13 C14 121.2(3)
C12 C13 H10 119.4
C14 C13 H10 119.4
C13 C14 C9 118.4(3)
C13 C14 H11 120.8
C9 C14 H11 120.8
N3 C7 C6 108.5(2)
N3 C7 C8 120.6(2)
C6 C7 C8 130.9(3)
C7 C8 H3 109.5
C7 C8 H4 109.5
H3 C8 H4 109.5
C7 C8 H2 109.5
H3 C8 H2 109.5
H4 C8 H2 109.5
N2 C3 C4 123.3(3)
N2 C3 H5 118.3
C4 C3 H5 118.3

loop_
_geom_bond_atom_site_label_1
_geom_bond_atom_site_label_2
_geom_bond_distance
Cl1 C1 1.738(3)
S1 C6 1.739(3)
S1 C2 1.764(3)
O1 C5 1.252(3)
N1 C1 1.308(4)
N1 C4 1.337(4)
N4 N3 1.379(3)
N4 C5 1.396(3)
N4 C9 1.418(3)
N3 C7 1.335(3)
N3 H1 0.8600
N2 C2 1.325(3)
N2 C3 1.342(4)
C4 C3 1.358(4)
C4 H6 0.9300
C1 C2 1.399(4)
C6 C7 1.378(4)
C6 C5 1.415(4)
C9 C10 1.378(4)
C9 C14 1.391(4)
C10 C11 1.385(4)
C10 H7 0.9300
C11 C12 1.372(5)
C11 H8 0.9300
C12 C13 1.372(5)
C12 H9 0.9300
C13 C14 1.381(4)
C13 H10 0.9300
C14 H11 0.9300
C7 C8 1.494(4)
C8 H3 0.9600
C8 H4 0.9600
C8 H2 0.9600
C3 H5 0.9300
